data_7152086
loop_
_publ_author_name
'Rives, Arnaud'
'Baudoin-Dehoux, C\'ecile'
'Saffon, Nathalie'
'Andrieu-Abadie, Nathalie'
'G\'enisson, Yves'

_publ_section_title
;
 Asymmetric synthesis and cytotoxic activity of isomeric phytosphingosine
 derivatives.
;
_journal_issue 23
_journal_name_full 'Organic &amp; biomolecular chemistry'
_journal_page_first 8163
_journal_page_last 8170
_journal_paper_doi 10.1039/c1ob06195j
_journal_volume 9
_journal_year 2011
_chemical_absolute_configuration syn
_chemical_formula_sum 'C25 H45 N O3'
_chemical_formula_weight 407.62
_chemical_name_systematic
;
?
;
_space_group_IT_number 19
_symmetry_cell_setting orthorhombic
_symmetry_space_group_name_Hall 'P 2ac 2ab'
_symmetry_space_group_name_H-M 'P 21 21 21'
_atom_sites_solution_hydrogens geom
_atom_sites_solution_primary direct
_atom_sites_solution_secondary difmap
_audit_creation_method SHELXL-97
_cell_angle_alpha 90.00
_cell_angle_beta 90.00
_cell_angle_gamma 90.00
_cell_formula_units_Z 4
_cell_length_a 4.9152(2)
_cell_length_b 9.6665(4)
_cell_length_c 50.7258(18)
_cell_measurement_reflns_used 1913
_cell_measurement_temperature 193(2)
_cell_measurement_theta_max 20.96
_cell_measurement_theta_min 2.41
_cell_volume 2410.12(16)
_computing_cell_refinement 'Bruker SMART'
_computing_data_collection 'Bruker SMART'
_computing_data_reduction 'Bruker SAINT'
_computing_molecular_graphics 'Bruker SHELXTL'
_computing_publication_material 'Bruker SHELXTL'
_computing_structure_refinement 'SHELXL-97 (Sheldrick, 1997)'
_computing_structure_solution 'SHELXS-97 (Sheldrick, 1990)'
_diffrn_ambient_temperature 193(2)
_diffrn_measured_fraction_theta_full 1.000
_diffrn_measured_fraction_theta_max 1.000
_diffrn_measurement_device_type 'CCD area detector'
_diffrn_measurement_method 'phi and omega scans'
_diffrn_radiation_monochromator graphite
_diffrn_radiation_source 'fine-focus sealed tube'
_diffrn_radiation_type MoK\a
_diffrn_radiation_wavelength 0.71073
_diffrn_reflns_av_R_equivalents 0.1026
_diffrn_reflns_av_sigmaI/netI 0.0772
_diffrn_reflns_limit_h_max 5
_diffrn_reflns_limit_h_min -5
_diffrn_reflns_limit_k_max 11
_diffrn_reflns_limit_k_min -11
_diffrn_reflns_limit_l_max 57
_diffrn_reflns_limit_l_min -61
_diffrn_reflns_number 25744
_diffrn_reflns_theta_full 25.35
_diffrn_reflns_theta_max 25.35
_diffrn_reflns_theta_min 1.61
_exptl_absorpt_coefficient_mu 0.072
_exptl_absorpt_correction_T_max 0.997
_exptl_absorpt_correction_T_min 0.981
_exptl_absorpt_correction_type multi-scan
_exptl_absorpt_process_details 'SADABS (Bruker-AXS)'
_exptl_crystal_colour colourless
_exptl_crystal_density_diffrn 1.123
_exptl_crystal_density_method 'not measured'
_exptl_crystal_description plate
_exptl_crystal_F_000 904
_exptl_crystal_size_max 0.42
_exptl_crystal_size_mid 0.10
_exptl_crystal_size_min 0.04
_refine_diff_density_max 0.164
_refine_diff_density_min -0.153
_refine_diff_density_rms 0.039
_refine_ls_abs_structure_details 'Flack H D (1983), Acta Cryst. A39, 876-881, 1774 Friedel pairs'
_refine_ls_extinction_method none
_refine_ls_goodness_of_fit_ref 1.027
_refine_ls_hydrogen_treatment mixed
_refine_ls_matrix_type full
_refine_ls_number_parameters 269
_refine_ls_number_reflns 4399
_refine_ls_number_restraints 1
_refine_ls_restrained_S_all 1.027
_refine_ls_R_factor_all 0.0977
_refine_ls_R_factor_gt 0.0509
_refine_ls_shift/su_max 0.001
_refine_ls_shift/su_mean 0.000
_refine_ls_structure_factor_coef Fsqd
_refine_ls_weighting_details 'calc w=1/[\s^2^(Fo^2^)+(0.0394P)^2^+0.0704P] where P=(Fo^2^+2Fc^2^)/3'
_refine_ls_weighting_scheme calc
_refine_ls_wR_factor_gt 0.0903
_refine_ls_wR_factor_ref 0.1049
_reflns_number_gt 2898
_reflns_number_total 4399
_reflns_threshold_expression >2sigma(I)
_cod_data_source_file c1ob06195j.txt
_cod_data_source_block 7
_cod_depositor_comments
;
The following automatic conversions were performed:

'_symmetry_cell_setting' value 'Orthorhombic' changed to
'orthorhombic' according to
/home/saulius/struct/CIF-dictionaries/cif_core.dic dictionary named
'cif_core.dic' version 2.4.1 from 2010-06-29.

Automatic conversion script
Id: cif_fix_values 1715 2011-07-08 13:25:40Z adriana 
;
_cod_original_sg_symbol_H-M P2(1)2(1)2(1)
_cod_database_code 7152086

loop_
_symmetry_equiv_pos_as_xyz
'x, y, z'
'-x+1/2, -y, z+1/2'
'x+1/2, -y+1/2, -z'
'-x, y+1/2, -z+1/2'

loop_
_atom_site_label
_atom_site_type_symbol
_atom_site_fract_x
_atom_site_fract_y
_atom_site_fract_z
_atom_site_U_iso_or_equiv
_atom_site_adp_type
_atom_site_occupancy
_atom_site_symmetry_multiplicity
_atom_site_calc_flag
_atom_site_refinement_flags
C1 C 0.8622(6) 0.4115(3) 0.24767(5) 0.0327(7) Uani 1 1 d .
H1A H 0.9502 0.3295 0.2397 0.039 Uiso 1 1 calc R
H1B H 0.7367 0.4513 0.2344 0.039 Uiso 1 1 calc R
C2 C 0.7004(6) 0.3667(2) 0.27149(5) 0.0255(6) Uani 1 1 d .
H2 H 0.5721 0.2920 0.2659 0.031 Uiso 1 1 calc R
C3 C 0.8787(5) 0.3106(2) 0.29375(4) 0.0204(6) Uani 1 1 d .
H3 H 0.9910 0.3880 0.3010 0.024 Uiso 1 1 calc R
C4 C 0.7278(5) 0.2390(2) 0.31671(4) 0.0222(6) Uani 1 1 d .
H4 H 0.8658 0.1862 0.3271 0.027 Uiso 1 1 calc R
C5 C 0.4509(6) 0.0272(3) 0.32454(5) 0.0276(6) Uani 1 1 d .
H5A H 0.2880 -0.0202 0.3174 0.033 Uiso 1 1 calc R
H5B H 0.3985 0.0705 0.3415 0.033 Uiso 1 1 calc R
C6 C 0.6679(6) -0.0802(3) 0.32989(5) 0.0246(6) Uani 1 1 d .
C7 C 0.7258(6) -0.1809(3) 0.31126(5) 0.0323(7) Uani 1 1 d .
H7 H 0.6253 -0.1825 0.2953 0.039 Uiso 1 1 calc R
C8 C 0.9252(6) -0.2786(3) 0.31531(6) 0.0388(7) Uani 1 1 d .
H8 H 0.9624 -0.3461 0.3022 0.047 Uiso 1 1 calc R
C9 C 1.0711(6) -0.2779(3) 0.33866(6) 0.0389(7) Uani 1 1 d .
H9 H 1.2101 -0.3444 0.3416 0.047 Uiso 1 1 calc R
C10 C 1.0142(6) -0.1804(3) 0.35765(5) 0.0385(8) Uani 1 1 d .
H10 H 1.1128 -0.1807 0.3738 0.046 Uiso 1 1 calc R
C11 C 0.8146(6) -0.0821(3) 0.35347(5) 0.0322(7) Uani 1 1 d .
H11 H 0.7770 -0.0153 0.3667 0.039 Uiso 1 1 calc R
C12 C 0.5857(6) 0.3396(3) 0.33563(4) 0.0263(7) Uani 1 1 d .
H12A H 0.5293 0.4227 0.3256 0.032 Uiso 1 1 calc R
H12B H 0.4190 0.2949 0.3425 0.032 Uiso 1 1 calc R
C13 C 0.7616(6) 0.3849(3) 0.35886(5) 0.0293(7) Uani 1 1 d .
H13A H 0.8023 0.3033 0.3700 0.035 Uiso 1 1 calc R
H13B H 0.9364 0.4214 0.3521 0.035 Uiso 1 1 calc R
C14 C 0.6265(6) 0.4950(3) 0.37573(4) 0.0292(7) Uani 1 1 d .
H14A H 0.4460 0.4604 0.3813 0.035 Uiso 1 1 calc R
H14B H 0.5960 0.5781 0.3647 0.035 Uiso 1 1 calc R
C15 C 0.7852(6) 0.5375(3) 0.40012(4) 0.0306(7) Uani 1 1 d .
H15A H 0.9707 0.5660 0.3948 0.037 Uiso 1 1 calc R
H15B H 0.8026 0.4567 0.4120 0.037 Uiso 1 1 calc R
C16 C 0.6500(6) 0.6563(3) 0.41514(5) 0.0327(7) Uani 1 1 d .
H16A H 0.6287 0.7356 0.4030 0.039 Uiso 1 1 calc R
H16B H 0.4655 0.6265 0.4205 0.039 Uiso 1 1 calc R
C17 C 0.8011(6) 0.7052(3) 0.43936(5) 0.0319(7) Uani 1 1 d .
H17A H 0.9879 0.7321 0.4342 0.038 Uiso 1 1 calc R
H17B H 0.8159 0.6272 0.4519 0.038 Uiso 1 1 calc R
C18 C 0.6682(6) 0.8263(3) 0.45325(5) 0.0335(7) Uani 1 1 d .
H18A H 0.4777 0.8011 0.4574 0.040 Uiso 1 1 calc R
H18B H 0.6631 0.9057 0.4410 0.040 Uiso 1 1 calc R
C19 C 0.8076(6) 0.8720(3) 0.47853(5) 0.0316(7) Uani 1 1 d .
H19A H 0.8077 0.7937 0.4911 0.038 Uiso 1 1 calc R
H19B H 0.9995 0.8950 0.4745 0.038 Uiso 1 1 calc R
C20 C 0.6750(6) 0.9959(3) 0.49162(4) 0.0351(7) Uani 1 1 d .
H20A H 0.4816 0.9738 0.4951 0.042 Uiso 1 1 calc R
H20B H 0.6798 1.0749 0.4792 0.042 Uiso 1 1 calc R
C21 C 0.8075(6) 1.0401(3) 0.51738(5) 0.0321(7) Uani 1 1 d .
H21A H 1.0014 1.0613 0.5140 0.039 Uiso 1 1 calc R
H21B H 0.8006 0.9617 0.5299 0.039 Uiso 1 1 calc R
C22 C 0.6749(6) 1.1657(3) 0.53021(5) 0.0354(7) Uani 1 1 d .
H22A H 0.6849 1.2447 0.5178 0.042 Uiso 1 1 calc R
H22B H 0.4801 1.1452 0.5333 0.042 Uiso 1 1 calc R
C23 C 0.8046(6) 1.2080(3) 0.55618(5) 0.0350(7) Uani 1 1 d .
H23A H 0.7924 1.1294 0.5686 0.042 Uiso 1 1 calc R
H23B H 0.9998 1.2274 0.5531 0.042 Uiso 1 1 calc R
C24 C 0.6751(7) 1.3337(3) 0.56876(5) 0.0453(9) Uani 1 1 d .
H24A H 0.4797 1.3147 0.5718 0.054 Uiso 1 1 calc R
H24B H 0.6881 1.4127 0.5564 0.054 Uiso 1 1 calc R
C25 C 0.8069(7) 1.3742(3) 0.59484(5) 0.0564(10) Uani 1 1 d .
H25A H 0.9985 1.3976 0.5919 0.085 Uiso 1 1 calc R
H25B H 0.7948 1.2966 0.6072 0.085 Uiso 1 1 calc R
H25C H 0.7122 1.4546 0.6022 0.085 Uiso 1 1 calc R
N1 N 0.5313(5) 0.1380(2) 0.30590(4) 0.0232(5) Uani 1 1 d D
H100 H 0.610(5) 0.101(2) 0.2927(3) 0.028 Uiso 1 1 d D
O1 O 1.0659(4) 0.51143(19) 0.25399(3) 0.0395(5) Uani 1 1 d .
H1 H 1.0524 0.5793 0.2437 0.059 Uiso 1 1 calc R
O2 O 0.5444(4) 0.47863(18) 0.28198(3) 0.0371(5) Uani 1 1 d .
H2A H 0.4059 0.4912 0.2726 0.056 Uiso 1 1 calc R
O3 O 1.0563(4) 0.21168(17) 0.28143(3) 0.0247(4) Uani 1 1 d .
H3A H 1.1910 0.1970 0.2912 0.037 Uiso 1 1 calc R

loop_
_atom_site_aniso_label
_atom_site_aniso_U_11
_atom_site_aniso_U_22
_atom_site_aniso_U_33
_atom_site_aniso_U_23
_atom_site_aniso_U_13
_atom_site_aniso_U_12
C1 0.0359(19) 0.0336(15) 0.0285(15) 0.0064(13) -0.0073(15) -0.0056(15)
C2 0.0218(15) 0.0220(13) 0.0326(14) -0.0029(11) -0.0043(14) -0.0002(14)
C3 0.0190(16) 0.0205(12) 0.0217(13) -0.0031(11) -0.0022(12) 0.0031(12)
C4 0.0171(15) 0.0264(14) 0.0230(13) -0.0003(11) -0.0034(12) 0.0007(13)
C5 0.0243(15) 0.0272(13) 0.0313(14) 0.0046(12) 0.0020(13) -0.0014(14)
C6 0.0195(16) 0.0266(13) 0.0276(14) 0.0075(12) 0.0042(13) -0.0074(13)
C7 0.0373(19) 0.0296(15) 0.0302(15) 0.0030(12) -0.0048(15) -0.0001(15)
C8 0.0435(19) 0.0279(15) 0.0450(17) 0.0042(14) 0.0065(17) -0.0006(17)
C9 0.0322(18) 0.0261(15) 0.0583(19) 0.0132(15) -0.0001(17) 0.0029(16)
C10 0.037(2) 0.0420(17) 0.0364(16) 0.0162(14) -0.0093(15) -0.0077(17)
C11 0.0313(18) 0.0321(15) 0.0332(16) 0.0046(13) -0.0032(15) -0.0052(16)
C12 0.0235(15) 0.0304(15) 0.0250(14) -0.0052(11) 0.0005(13) 0.0029(14)
C13 0.0287(18) 0.0343(15) 0.0248(13) -0.0048(12) -0.0003(13) 0.0008(15)
C14 0.0262(17) 0.0348(15) 0.0267(14) -0.0057(12) 0.0013(13) 0.0013(15)
C15 0.0295(17) 0.0336(15) 0.0286(14) -0.0085(12) 0.0008(14) 0.0018(15)
C16 0.0283(17) 0.0363(16) 0.0333(15) -0.0088(13) 0.0010(14) -0.0009(15)
C17 0.0281(16) 0.0393(16) 0.0284(14) -0.0078(13) -0.0023(14) 0.0023(16)
C18 0.0349(18) 0.0368(17) 0.0288(14) -0.0075(12) -0.0023(14) 0.0002(16)
C19 0.0301(17) 0.0378(15) 0.0270(14) -0.0076(12) -0.0012(14) 0.0010(16)
C20 0.0350(19) 0.0396(17) 0.0307(14) -0.0078(13) -0.0018(14) 0.0007(17)
C21 0.0314(17) 0.0366(16) 0.0284(14) -0.0072(12) 0.0028(14) -0.0002(16)
C22 0.0345(18) 0.0386(17) 0.0331(15) -0.0077(13) -0.0047(15) 0.0026(16)
C23 0.0344(17) 0.0406(16) 0.0301(14) -0.0049(13) 0.0000(15) 0.0015(17)
C24 0.049(2) 0.0432(19) 0.0434(18) -0.0157(15) -0.0012(17) -0.0010(18)
C25 0.067(3) 0.057(2) 0.0449(18) -0.0217(16) 0.0036(19) -0.001(2)
N1 0.0227(14) 0.0232(11) 0.0239(11) 0.0005(9) 0.0011(11) -0.0022(11)
O1 0.0300(11) 0.0382(12) 0.0501(12) 0.0222(10) -0.0126(11) -0.0092(11)
O2 0.0344(12) 0.0336(10) 0.0434(11) -0.0012(9) -0.0105(10) 0.0159(11)
O3 0.0189(10) 0.0298(9) 0.0253(9) -0.0043(8) -0.0009(9) 0.0046(9)

loop_
_atom_type_symbol
_atom_type_description
_atom_type_scat_dispersion_real
_atom_type_scat_dispersion_imag
_atom_type_scat_source
C C 0.0033 0.0016 'International Tables Vol C Tables 4.2.6.8 and 6.1.1.4'
H H 0.0000 0.0000 'International Tables Vol C Tables 4.2.6.8 and 6.1.1.4'
N N 0.0061 0.0033 'International Tables Vol C Tables 4.2.6.8 and 6.1.1.4'
O O 0.0106 0.0060 'International Tables Vol C Tables 4.2.6.8 and 6.1.1.4'

loop_
_geom_angle_atom_site_label_1
_geom_angle_atom_site_label_2
_geom_angle_atom_site_label_3
_geom_angle
O1 C1 C2 112.6(2)
O1 C1 H1A 109.1
C2 C1 H1A 109.1
O1 C1 H1B 109.1
C2 C1 H1B 109.1
H1A C1 H1B 107.8
O2 C2 C1 111.3(2)
O2 C2 C3 107.54(18)
C1 C2 C3 113.0(2)
O2 C2 H2 108.3
C1 C2 H2 108.3
C3 C2 H2 108.3
O3 C3 C2 105.24(17)
O3 C3 C4 108.74(18)
C2 C3 C4 116.1(2)
O3 C3 H3 108.8
C2 C3 H3 108.8
C4 C3 H3 108.8
N1 C4 C12 110.7(2)
N1 C4 C3 109.26(18)
C12 C4 C3 114.0(2)
N1 C4 H4 107.6
C12 C4 H4 107.6
C3 C4 H4 107.6
N1 C5 C6 115.0(2)
N1 C5 H5A 108.5
C6 C5 H5A 108.5
N1 C5 H5B 108.5
C6 C5 H5B 108.5
H5A C5 H5B 107.5
C7 C6 C11 118.0(3)
C7 C6 C5 120.3(2)
C11 C6 C5 121.8(2)
C8 C7 C6 121.8(3)
C8 C7 H7 119.1
C6 C7 H7 119.1
C7 C8 C9 119.5(3)
C7 C8 H8 120.2
C9 C8 H8 120.2
C10 C9 C8 119.8(3)
C10 C9 H9 120.1
C8 C9 H9 120.1
C9 C10 C11 120.5(3)
C9 C10 H10 119.8
C11 C10 H10 119.8
C10 C11 C6 120.4(3)
C10 C11 H11 119.8
C6 C11 H11 119.8
C13 C12 C4 114.0(2)
C13 C12 H12A 108.7
C4 C12 H12A 108.7
C13 C12 H12B 108.7
C4 C12 H12B 108.7
H12A C12 H12B 107.6
C14 C13 C12 112.9(2)
C14 C13 H13A 109.0
C12 C13 H13A 109.0
C14 C13 H13B 109.0
C12 C13 H13B 109.0
H13A C13 H13B 107.8
C13 C14 C15 115.1(2)
C13 C14 H14A 108.5
C15 C14 H14A 108.5
C13 C14 H14B 108.5
C15 C14 H14B 108.5
H14A C14 H14B 107.5
C14 C15 C16 112.7(2)
C14 C15 H15A 109.1
C16 C15 H15A 109.1
C14 C15 H15B 109.1
C16 C15 H15B 109.1
H15A C15 H15B 107.8
C17 C16 C15 115.2(2)
C17 C16 H16A 108.5
C15 C16 H16A 108.5
C17 C16 H16B 108.5
C15 C16 H16B 108.5
H16A C16 H16B 107.5
C16 C17 C18 114.1(2)
C16 C17 H17A 108.7
C18 C17 H17A 108.7
C16 C17 H17B 108.7
C18 C17 H17B 108.7
H17A C17 H17B 107.6
C17 C18 C19 115.0(2)
C17 C18 H18A 108.5
C19 C18 H18A 108.5
C17 C18 H18B 108.5
C19 C18 H18B 108.5
H18A C18 H18B 107.5
C20 C19 C18 113.9(2)
C20 C19 H19A 108.8
C18 C19 H19A 108.8
C20 C19 H19B 108.8
C18 C19 H19B 108.8
H19A C19 H19B 107.7
C19 C20 C21 114.4(2)
C19 C20 H20A 108.6
C21 C20 H20A 108.6
C19 C20 H20B 108.6
C21 C20 H20B 108.6
H20A C20 H20B 107.6
C20 C21 C22 114.0(2)
C20 C21 H21A 108.7
C22 C21 H21A 108.7
C20 C21 H21B 108.7
C22 C21 H21B 108.7
H21A C21 H21B 107.6
C23 C22 C21 113.9(2)
C23 C22 H22A 108.8
C21 C22 H22A 108.8
C23 C22 H22B 108.8
C21 C22 H22B 108.8
H22A C22 H22B 107.7
C24 C23 C22 113.9(2)
C24 C23 H23A 108.8
C22 C23 H23A 108.8
C24 C23 H23B 108.8
C22 C23 H23B 108.8
H23A C23 H23B 107.7
C23 C24 C25 113.2(3)
C23 C24 H24A 108.9
C25 C24 H24A 108.9
C23 C24 H24B 108.9
C25 C24 H24B 108.9
H24A C24 H24B 107.8
C24 C25 H25A 109.5
C24 C25 H25B 109.5
H25A C25 H25B 109.5
C24 C25 H25C 109.5
H25A C25 H25C 109.5
H25B C25 H25C 109.5
C4 N1 C5 114.48(19)
C4 N1 H100 106.0(18)
C5 N1 H100 108.5(16)
C1 O1 H1 109.5
C2 O2 H2A 109.5
C3 O3 H3A 109.5

loop_
_geom_bond_atom_site_label_1
_geom_bond_atom_site_label_2
_geom_bond_distance
C1 O1 1.428(3)
C1 C2 1.510(3)
C1 H1A 0.9900
C1 H1B 0.9900
C2 O2 1.429(3)
C2 C3 1.529(3)
C2 H2 1.0000
C3 O3 1.438(3)
C3 C4 1.545(3)
C3 H3 1.0000
C4 N1 1.479(3)
C4 C12 1.534(3)
C4 H4 1.0000
C5 N1 1.482(3)
C5 C6 1.514(4)
C5 H5A 0.9900
C5 H5B 0.9900
C6 C7 1.386(3)
C6 C11 1.397(3)
C7 C8 1.377(4)
C7 H7 0.9500
C8 C9 1.385(4)
C8 H8 0.9500
C9 C10 1.376(4)
C9 H9 0.9500
C10 C11 1.382(4)
C10 H10 0.9500
C11 H11 0.9500
C12 C13 1.526(3)
C12 H12A 0.9900
C12 H12B 0.9900
C13 C14 1.518(3)
C13 H13A 0.9900
C13 H13B 0.9900
C14 C15 1.519(3)
C14 H14A 0.9900
C14 H14B 0.9900
C15 C16 1.530(3)
C15 H15A 0.9900
C15 H15B 0.9900
C16 C17 1.511(3)
C16 H16A 0.9900
C16 H16B 0.9900
C17 C18 1.514(3)
C17 H17A 0.9900
C17 H17B 0.9900
C18 C19 1.520(3)
C18 H18A 0.9900
C18 H18B 0.9900
C19 C20 1.517(4)
C19 H19A 0.9900
C19 H19B 0.9900
C20 C21 1.521(3)
C20 H20A 0.9900
C20 H20B 0.9900
C21 C22 1.524(3)
C21 H21A 0.9900
C21 H21B 0.9900
C22 C23 1.519(3)
C22 H22A 0.9900
C22 H22B 0.9900
C23 C24 1.513(4)
C23 H23A 0.9900
C23 H23B 0.9900
C24 C25 1.524(4)
C24 H24A 0.9900
C24 H24B 0.9900
C25 H25A 0.9800
C25 H25B 0.9800
C25 H25C 0.9800
N1 H100 0.852(9)
O1 H1 0.8400
O2 H2A 0.8400
O3 H3A 0.8400
